data_4080209
loop_
_publ_author_name
'Mills, David P.'
'Lewis, William'
'Blake, Alexander J.'
'Liddle, Stephen T.'

_publ_section_title
;
 Reactivity Studies of a T-Shaped Yttrium Carbene: C--F and C--O Bond
 Activation and C&#x2550;C Bond Formation Promoted by [Y(BIPM)(I)(THF)2]
 (BIPM = C(PPh2NSiMe3)2)
;
_journal_issue 5
_journal_name_full Organometallics
_journal_page_first 1239
_journal_paper_doi 10.1021/om301016j
_journal_volume 32
_journal_year 2013
_chemical_formula_moiety 'C84 H96 I2 N4 O5 P4 Si4 Y2, 3.25(C7 H8)'
_chemical_formula_sum 'C106.75 H122 I2 N4 O5 P4 Si4 Y2'
_chemical_formula_weight 2208.94
_chemical_name_systematic
; 
 ? 
;
_space_group_IT_number 2
_symmetry_cell_setting triclinic
_symmetry_space_group_name_Hall '-P 1'
_symmetry_space_group_name_H-M 'P -1'
_atom_sites_solution_hydrogens geom
_atom_sites_solution_primary direct
_atom_sites_solution_secondary difmap
_audit_creation_method 'enCIFer editing of SHELXL97 CIF output'
_cell_angle_alpha 96.996(3)
_cell_angle_beta 90.722(4)
_cell_angle_gamma 93.541(4)
_cell_formula_units_Z 2
_cell_length_a 14.0687(6)
_cell_length_b 16.9323(7)
_cell_length_c 22.4949(9)
_cell_measurement_reflns_used 20977
_cell_measurement_temperature 90(2)
_cell_measurement_theta_max 75.12
_cell_measurement_theta_min 3.487
_cell_volume 5307.5(4)
_computing_cell_refinement
;
CrysAlisPro, Oxford Diffraction Ltd.,
Version 1.171.33.55 (release 05-01-2010 CrysAlis171 .NET)
(compiled Jan  5 2010,16:28:46)
;
_computing_data_collection
;
CrysAlisPro, Oxford Diffraction Ltd.,
Version 1.171.33.55 (release 05-01-2010 CrysAlis171 .NET)
(compiled Jan  5 2010,16:28:46)
;
_computing_data_reduction
;
CrysAlisPro, Oxford Diffraction Ltd.,
Version 1.171.33.55 (release 05-01-2010 CrysAlis171 .NET)
(compiled Jan  5 2010,16:28:46)
;
_computing_molecular_graphics 'SHELXTL (Sheldrick, 2008)'
_computing_publication_material 'enCIFer (Allen et al., 2004); PLATON (Spek, 2009)'
_computing_structure_refinement 'SHELXL97 (Sheldrick, 2008)'
_computing_structure_solution 'SHELXTL (Sheldrick, 2008)'
_diffrn_ambient_temperature 90(2)
_diffrn_detector_area_resol_mean 10.3613
_diffrn_measured_fraction_theta_full 0.980
_diffrn_measured_fraction_theta_max 0.980
_diffrn_measurement_device_type 'SuperNova, Single source at offset), Atlas'
_diffrn_measurement_method '\w scans'
_diffrn_radiation_monochromator mirror
_diffrn_radiation_source 'SuperNova (Cu) X-ray Source'
_diffrn_radiation_type 'Cu K\a'
_diffrn_radiation_wavelength 1.5418
_diffrn_reflns_av_R_equivalents 0.042
_diffrn_reflns_av_sigmaI/netI 0.037
_diffrn_reflns_limit_h_max 16
_diffrn_reflns_limit_h_min -16
_diffrn_reflns_limit_k_max 20
_diffrn_reflns_limit_k_min -19
_diffrn_reflns_limit_l_max 26
_diffrn_reflns_limit_l_min -21
_diffrn_reflns_number 37164
_diffrn_reflns_theta_full 67.50
_diffrn_reflns_theta_max 67.50
_diffrn_reflns_theta_min 3.49
_diffrn_standards_decay_% 0
_diffrn_standards_number 0
_exptl_absorpt_coefficient_mu 7.434
_exptl_absorpt_correction_T_max 0.85
_exptl_absorpt_correction_T_min 0.68
_exptl_absorpt_correction_type analytical
_exptl_absorpt_process_details
;
CrysAlisPro, Oxford Diffraction Ltd., 
Version 1.171.33.55 (release 05-01-2010 CrysAlis171 .NET) 
(compiled Jan  5 2010,16:28:46) 
Analytical numeric absorption correction using a multifaceted crystal 
model based on expressions derived by R.C. Clark & J.S. Reid. 
(Clark, R. C. & Reid, J. S. (1995). Acta Cryst. A51, 887-897) 
;
_exptl_crystal_colour Colourless
_exptl_crystal_density_diffrn 1.382
_exptl_crystal_density_method 'not measured'
_exptl_crystal_description Block
_exptl_crystal_F_000 2261
_exptl_crystal_size_max 0.15
_exptl_crystal_size_mid 0.10
_exptl_crystal_size_min 0.05
_refine_diff_density_max 1.57
_refine_diff_density_min -2.64
_refine_diff_density_rms 0.15
_refine_ls_extinction_coef 0.00035(4)
_refine_ls_extinction_expression Fc^*^=kFc[1+0.001xFc^2^\l^3^/sin(2\q)]^-1/4^
_refine_ls_extinction_method SHELXL
_refine_ls_goodness_of_fit_ref 1.19
_refine_ls_hydrogen_treatment constr
_refine_ls_matrix_type full
_refine_ls_number_parameters 1123
_refine_ls_number_reflns 18755
_refine_ls_number_restraints 1065
_refine_ls_restrained_S_all 1.18
_refine_ls_R_factor_all 0.0651
_refine_ls_R_factor_gt 0.0579
_refine_ls_shift/su_max 0.001
_refine_ls_shift/su_mean 0.000
_refine_ls_structure_factor_coef Fsqd
_refine_ls_weighting_details 'calc w=1/[\s^2^(Fo^2^)+(0.083P)^2^+23.17P] where P=(Fo^2^+2Fc^2^)/3'
_refine_ls_weighting_scheme calc
_refine_ls_wR_factor_gt 0.165
_refine_ls_wR_factor_ref 0.176
_reflns_number_gt 16371
_reflns_number_total 18755
_reflns_threshold_expression I>2\s(I)
_cod_data_source_file om301016j_si_001.cif
_cod_data_source_block 7
_cod_original_sg_symbol_H-M P-1
_cod_database_code 4080209

loop_
_symmetry_equiv_pos_as_xyz
'x, y, z'
'-x, -y, -z'

loop_
_atom_site_label
_atom_site_type_symbol
_atom_site_fract_x
_atom_site_fract_y
_atom_site_fract_z
_atom_site_U_iso_or_equiv
_atom_site_adp_type
_atom_site_occupancy
_atom_site_symmetry_multiplicity
_atom_site_calc_flag
_atom_site_refinement_flags
_atom_site_disorder_assembly
_atom_site_disorder_group
Y1 Y 0.73450(3) 0.57850(3) 0.72141(2) 0.02217(13) Uani 1 1 d U A .
I1 I 0.90487(3) 0.31458(2) 0.62306(2) 0.03664(13) Uani 1 1 d U . .
I2 I 0.54286(2) 0.48943(2) 0.662243(17) 0.02756(12) Uani 1 1 d U . .
N1 N 1.1176(4) 0.7183(3) 0.8600(2) 0.0320(11) Uani 1 1 d DU . .
N2 N 0.7845(3) 0.6424(3) 0.8152(2) 0.0232(9) Uani 1 1 d U . .
P1 P 1.10088(10) 0.64593(9) 0.81170(7) 0.0255(3) Uani 1 1 d U A .
P2 P 0.88866(10) 0.68929(8) 0.82507(6) 0.0232(3) Uani 1 1 d U A .
C1 C 0.9807(4) 0.6409(3) 0.7831(3) 0.0231(10) Uani 1 1 d U . .
C2 C 1.1282(4) 0.5524(4) 0.8397(3) 0.0324(12) Uani 1 1 d U . .
C3 C 1.1553(4) 0.5571(4) 0.8991(3) 0.0373(13) Uani 1 1 d U A .
H3A H 1.1536 0.6064 0.9241 0.045 Uiso 1 1 calc R . .
C4 C 1.1854(5) 0.4900(5) 0.9231(4) 0.0444(15) Uani 1 1 d U . .
H4A H 1.2035 0.4939 0.9643 0.053 Uiso 1 1 calc R A .
C5 C 1.1888(5) 0.4176(5) 0.8867(4) 0.0436(15) Uani 1 1 d U A .
H5A H 1.2098 0.3722 0.9028 0.052 Uiso 1 1 calc R . .
C6 C 1.1611(5) 0.4121(4) 0.8267(4) 0.0426(15) Uani 1 1 d U . .
H6A H 1.1634 0.3629 0.8016 0.051 Uiso 1 1 calc R A .
C7 C 1.1300(5) 0.4792(4) 0.8034(3) 0.0362(13) Uani 1 1 d U A .
H7A H 1.1099 0.4751 0.7626 0.043 Uiso 1 1 calc R . .
C8 C 1.1805(4) 0.6536(3) 0.7487(3) 0.0288(12) Uani 1 1 d U . .
C9 C 1.1628(5) 0.7104(4) 0.7104(3) 0.0309(12) Uani 1 1 d U A .
H9A H 1.1063 0.7385 0.7138 0.037 Uiso 1 1 calc R . .
C10 C 1.2291(5) 0.7250(4) 0.6672(3) 0.0368(13) Uani 1 1 d U . .
H10A H 1.2178 0.7633 0.6408 0.044 Uiso 1 1 calc R A .
C11 C 1.3112(5) 0.6845(4) 0.6625(3) 0.0362(13) Uani 1 1 d U A .
H11A H 1.3560 0.6949 0.6327 0.043 Uiso 1 1 calc R . .
C12 C 1.3286(5) 0.6289(4) 0.7009(3) 0.0399(14) Uani 1 1 d U . .
H12A H 1.3855 0.6015 0.6976 0.048 Uiso 1 1 calc R A .
C13 C 1.2634(4) 0.6131(4) 0.7439(3) 0.0322(13) Uani 1 1 d U A .
H13A H 1.2752 0.5746 0.7701 0.039 Uiso 1 1 calc R . .
C14 C 0.8853(5) 0.7910(3) 0.8069(3) 0.0288(12) Uani 1 1 d U . .
C15 C 0.9685(5) 0.8387(3) 0.8037(3) 0.0327(13) Uani 1 1 d U A .
H15A H 1.0284 0.8175 0.8097 0.039 Uiso 1 1 calc R . .
C16 C 0.9650(6) 0.9170(4) 0.7917(3) 0.0425(15) Uani 1 1 d U . .
H16A H 1.0227 0.9487 0.7895 0.051 Uiso 1 1 calc R A .
C17 C 0.8790(6) 0.9497(4) 0.7831(3) 0.0427(15) Uani 1 1 d U A .
H17A H 0.8770 1.0033 0.7751 0.051 Uiso 1 1 calc R . .
C18 C 0.7960(5) 0.9024(4) 0.7863(3) 0.0397(14) Uani 1 1 d U . .
H18A H 0.7363 0.9241 0.7806 0.048 Uiso 1 1 calc R A .
C19 C 0.7983(5) 0.8232(4) 0.7978(3) 0.0356(13) Uani 1 1 d U A .
H19A H 0.7406 0.7914 0.7994 0.043 Uiso 1 1 calc R . .
C20 C 0.9202(4) 0.6973(3) 0.9026(3) 0.0255(11) Uani 1 1 d U . .
C21 C 0.9160(5) 0.7692(4) 0.9406(3) 0.0342(13) Uani 1 1 d U A .
H21A H 0.9018 0.8165 0.9245 0.041 Uiso 1 1 calc R . .
C22 C 0.9327(5) 0.7711(4) 1.0026(3) 0.0376(14) Uani 1 1 d U . .
H22A H 0.9290 0.8194 1.0285 0.045 Uiso 1 1 calc R A .
C23 C 0.9546(5) 0.7021(4) 1.0254(3) 0.0374(13) Uani 1 1 d U A .
H23A H 0.9671 0.7037 1.0672 0.045 Uiso 1 1 calc R . .
C24 C 0.9587(4) 0.6310(4) 0.9887(3) 0.0341(13) Uani 1 1 d U . .
H24A H 0.9733 0.5840 1.0051 0.041 Uiso 1 1 calc R A .
C25 C 0.9413(4) 0.6287(4) 0.9274(3) 0.0269(11) Uani 1 1 d U A .
H25A H 0.9438 0.5797 0.9021 0.032 Uiso 1 1 calc R . .
Si1 Si 1.21020(13) 0.77741(12) 0.89246(8) 0.0403(4) Uani 0.498(13) 1 d PDU A 1
C26 C 1.3215(7) 0.7227(8) 0.8944(8) 0.071(4) Uani 0.498(13) 1 d PDU A 1
H26A H 1.3088 0.6743 0.9135 0.106 Uiso 0.498(13) 1 calc PR A 1
H26B H 1.3714 0.7570 0.9172 0.106 Uiso 0.498(13) 1 calc PR A 1
H26C H 1.3427 0.7083 0.8534 0.106 Uiso 0.498(13) 1 calc PR A 1
C27 C 1.2369(12) 0.8627(7) 0.8520(6) 0.061(4) Uani 0.498(13) 1 d PDU A 1
H27A H 1.2496 0.8440 0.8101 0.092 Uiso 0.498(13) 1 calc PR A 1
H27B H 1.2932 0.8939 0.8703 0.092 Uiso 0.498(13) 1 calc PR A 1
H27C H 1.1825 0.8963 0.8539 0.092 Uiso 0.498(13) 1 calc PR A 1
C28 C 1.1853(11) 0.8118(10) 0.9711(4) 0.055(4) Uani 0.498(13) 1 d PDU A 1
H28A H 1.1303 0.8448 0.9729 0.082 Uiso 0.498(13) 1 calc PR A 1
H28B H 1.2410 0.8433 0.9897 0.082 Uiso 0.498(13) 1 calc PR A 1
H28C H 1.1713 0.7656 0.9926 0.082 Uiso 0.498(13) 1 calc PR A 1
Si1A Si 1.21020(13) 0.77741(12) 0.89246(8) 0.0403(4) Uani 0.502(13) 1 d PDU A 2
C26A C 1.3274(7) 0.7606(10) 0.8604(7) 0.074(4) Uani 0.502(13) 1 d PDU A 2
H26D H 1.3420 0.7051 0.8620 0.111 Uiso 0.502(13) 1 calc PR A 2
H26E H 1.3759 0.7961 0.8834 0.111 Uiso 0.502(13) 1 calc PR A 2
H26F H 1.3270 0.7716 0.8186 0.111 Uiso 0.502(13) 1 calc PR A 2
C27A C 1.1900(12) 0.8855(5) 0.8854(8) 0.070(4) Uani 0.502(13) 1 d PDU A 2
H27D H 1.1891 0.8935 0.8430 0.105 Uiso 0.502(13) 1 calc PR A 2
H27E H 1.2416 0.9198 0.9065 0.105 Uiso 0.502(13) 1 calc PR A 2
H27F H 1.1289 0.8991 0.9031 0.105 Uiso 0.502(13) 1 calc PR A 2
C28A C 1.2193(11) 0.7742(10) 0.9741(4) 0.050(4) Uani 0.502(13) 1 d PDU A 2
H28D H 1.1569 0.7825 0.9919 0.075 Uiso 0.502(13) 1 calc PR A 2
H28E H 1.2657 0.8162 0.9919 0.075 Uiso 0.502(13) 1 calc PR A 2
H28F H 1.2400 0.7221 0.9818 0.075 Uiso 0.502(13) 1 calc PR A 2
Si2 Si 0.69578(11) 0.63906(10) 0.86788(8) 0.0290(3) Uani 1 1 d U . .
C29 C 0.7187(5) 0.5788(4) 0.9292(3) 0.0382(14) Uani 1 1 d U . .
H29A H 0.7509 0.6128 0.9628 0.057 Uiso 1 1 calc R . .
H29B H 0.7592 0.5357 0.9148 0.057 Uiso 1 1 calc R . .
H29C H 0.6581 0.5559 0.9426 0.057 Uiso 1 1 calc R . .
C30 C 0.6583(5) 0.7386(5) 0.9025(3) 0.0431(17) Uani 1 1 d U . .
H30A H 0.6111 0.7308 0.9333 0.065 Uiso 1 1 calc R . .
H30B H 0.6302 0.7664 0.8715 0.065 Uiso 1 1 calc R . .
H30C H 0.7140 0.7705 0.9208 0.065 Uiso 1 1 calc R . .
C31 C 0.5904(4) 0.5915(4) 0.8232(3) 0.0317(13) Uani 1 1 d U . .
H31A H 0.5362 0.5860 0.8497 0.048 Uiso 1 1 calc R . .
H31B H 0.6055 0.5387 0.8042 0.048 Uiso 1 1 calc R . .
H31C H 0.5741 0.6248 0.7924 0.048 Uiso 1 1 calc R . .
C32 C 0.9517(4) 0.6155(3) 0.7237(3) 0.0256(11) Uani 1 1 d U A .
O1 O 0.8703(3) 0.6363(2) 0.70346(17) 0.0240(8) Uani 1 1 d U . .
C33 C 1.0063(4) 0.5634(3) 0.6812(3) 0.0263(11) Uani 1 1 d U . .
H33A H 1.0631 0.5452 0.6967 0.032 Uiso 1 1 calc R A .
C34 C 0.9853(4) 0.5387(3) 0.6235(3) 0.0259(11) Uani 1 1 d U A .
H34A H 1.0280 0.5023 0.6049 0.031 Uiso 1 1 calc R . .
C35 C 0.9091(4) 0.5570(3) 0.5835(3) 0.0250(11) Uani 1 1 d U . .
C36 C 0.8107(4) 0.5395(3) 0.5910(2) 0.0227(10) Uani 1 1 d U A .
O2 O 0.7782(3) 0.5020(2) 0.63726(15) 0.0197(7) Uani 1 1 d U . .
C37 C 0.7463(5) 0.5600(4) 0.5498(3) 0.0327(12) Uani 1 1 d U . .
H37A H 0.6803 0.5481 0.5550 0.039 Uiso 1 1 calc R A .
C38 C 0.7756(5) 0.5980(4) 0.5002(3) 0.0337(13) Uani 1 1 d U A .
H38A H 0.7298 0.6127 0.4728 0.040 Uiso 1 1 calc R . .
C39 C 0.8716(5) 0.6137(4) 0.4918(3) 0.0370(13) Uani 1 1 d U . .
H39A H 0.8926 0.6394 0.4587 0.044 Uiso 1 1 calc R A .
C40 C 0.9376(5) 0.5914(4) 0.5326(3) 0.0324(12) Uani 1 1 d U A .
H40A H 1.0037 0.5999 0.5255 0.039 Uiso 1 1 calc R . .
O3 O 0.6758(3) 0.6888(2) 0.6839(2) 0.0306(9) Uani 1 1 d U . .
C41 C 0.5777(5) 0.7145(5) 0.6826(4) 0.0463(15) Uani 1 1 d U A .
H41A H 0.5486 0.7135 0.7223 0.056 Uiso 1 1 calc R . .
H41B H 0.5382 0.6787 0.6526 0.056 Uiso 1 1 calc R . .
C42 C 0.5847(6) 0.7977(5) 0.6660(4) 0.0499(16) Uani 1 1 d U . .
H42A H 0.6000 0.8375 0.7013 0.060 Uiso 1 1 calc R A .
H42B H 0.5252 0.8107 0.6464 0.060 Uiso 1 1 calc R . .
C43 C 0.6670(6) 0.7927(5) 0.6222(4) 0.0497(16) Uani 1 1 d U A .
H43A H 0.6445 0.7684 0.5819 0.060 Uiso 1 1 calc R . .
H43B H 0.6978 0.8462 0.6193 0.060 Uiso 1 1 calc R . .
C44 C 0.7342(5) 0.7408(4) 0.6491(3) 0.0371(13) Uani 1 1 d U A .
H44A H 0.7678 0.7086 0.6172 0.045 Uiso 1 1 calc R . .
H44B H 0.7821 0.7738 0.6754 0.045 Uiso 1 1 calc R . .
Y2 Y 0.71805(3) 0.37776(3) 0.65385(2) 0.02307(13) Uani 1 1 d U A .
N3 N 0.3840(4) 0.1092(3) 0.6970(2) 0.0318(10) Uani 1 1 d DU . .
N4 N 0.6089(3) 0.2840(3) 0.5960(2) 0.0224(9) Uani 1 1 d U . .
P3 P 0.40350(10) 0.19715(9) 0.72422(7) 0.0261(3) Uani 1 1 d U A .
P4 P 0.55803(10) 0.21087(8) 0.62600(7) 0.0248(3) Uani 1 1 d U A .
C45 C 0.5140(4) 0.2400(4) 0.6992(3) 0.0277(12) Uani 1 1 d U . .
C46 C 0.4069(4) 0.2049(4) 0.8051(3) 0.0313(12) Uani 1 1 d U . .
C47 C 0.4823(6) 0.1747(5) 0.8335(3) 0.0469(16) Uani 1 1 d U A .
H47A H 0.5362 0.1597 0.8108 0.056 Uiso 1 1 calc R . .
C48 C 0.4814(7) 0.1658(5) 0.8941(4) 0.0549(18) Uani 1 1 d U . .
H48A H 0.5344 0.1461 0.9129 0.066 Uiso 1 1 calc R A .
C49 C 0.4012(7) 0.1863(5) 0.9268(4) 0.0541(17) Uani 1 1 d U A .
H49A H 0.3982 0.1786 0.9678 0.065 Uiso 1 1 calc R . .
C50 C 0.3268(6) 0.2176(5) 0.8999(3) 0.0494(17) Uani 1 1 d U . .
H50A H 0.2731 0.2328 0.9228 0.059 Uiso 1 1 calc R A .
C51 C 0.3288(5) 0.2275(4) 0.8397(3) 0.0375(14) Uani 1 1 d U A .
H51A H 0.2768 0.2497 0.8217 0.045 Uiso 1 1 calc R . .
C52 C 0.3125(4) 0.2615(4) 0.7051(3) 0.0293(12) Uani 1 1 d U . .
C53 C 0.2225(5) 0.2270(4) 0.6893(3) 0.0393(14) Uani 1 1 d U A .
H53A H 0.2084 0.1719 0.6916 0.047 Uiso 1 1 calc R . .
C54 C 0.1525(5) 0.2739(4) 0.6699(4) 0.0445(15) Uani 1 1 d U . .
H54A H 0.0906 0.2504 0.6592 0.053 Uiso 1 1 calc R A .
C55 C 0.1729(5) 0.3549(4) 0.6662(3) 0.0386(14) Uani 1 1 d U A .
H55A H 0.1253 0.3866 0.6530 0.046 Uiso 1 1 calc R . .
C56 C 0.2633(4) 0.3885(4) 0.6819(3) 0.0316(12) Uani 1 1 d U . .
H56A H 0.2778 0.4435 0.6793 0.038 Uiso 1 1 calc R A .
C57 C 0.3324(4) 0.3428(4) 0.7012(3) 0.0298(12) Uani 1 1 d U A .
H57A H 0.3941 0.3667 0.7119 0.036 Uiso 1 1 calc R . .
C58 C 0.6391(4) 0.1313(3) 0.6320(3) 0.0278(11) Uani 1 1 d U . .
C59 C 0.6148(5) 0.0729(4) 0.6677(3) 0.0384(14) Uani 1 1 d U A .
H59A H 0.5560 0.0731 0.6881 0.046 Uiso 1 1 calc R . .
C60 C 0.6767(5) 0.0143(4) 0.6736(4) 0.0404(14) Uani 1 1 d U . .
H60A H 0.6594 -0.0267 0.6974 0.048 Uiso 1 1 calc R A .
C61 C 0.7633(5) 0.0138(4) 0.6455(3) 0.0406(14) Uani 1 1 d U A .
H61A H 0.8054 -0.0269 0.6503 0.049 Uiso 1 1 calc R . .
C62 C 0.7883(5) 0.0738(4) 0.6101(3) 0.0357(13) Uani 1 1 d U . .
H62A H 0.8480 0.0747 0.5910 0.043 Uiso 1 1 calc R A .
C63 C 0.7254(4) 0.1322(3) 0.6031(3) 0.0297(12) Uani 1 1 d U A .
H63A H 0.7415 0.1726 0.5785 0.036 Uiso 1 1 calc R . .
C64 C 0.4566(4) 0.1671(3) 0.5810(3) 0.0276(11) Uani 1 1 d U . .
C65 C 0.4495(5) 0.0874(4) 0.5557(3) 0.0317(12) Uani 1 1 d U A .
H65A H 0.4985 0.0532 0.5626 0.038 Uiso 1 1 calc R . .
C66 C 0.3699(5) 0.0584(4) 0.5203(3) 0.0378(14) Uani 1 1 d U . .
H66A H 0.3652 0.0043 0.5026 0.045 Uiso 1 1 calc R A .
C67 C 0.2980(5) 0.1073(4) 0.5107(3) 0.0389(14) Uani 1 1 d U A .
H67A H 0.2436 0.0866 0.4870 0.047 Uiso 1 1 calc R . .
C68 C 0.3047(5) 0.1873(4) 0.5355(3) 0.0353(13) Uani 1 1 d U . .
H68A H 0.2554 0.2212 0.5286 0.042 Uiso 1 1 calc R A .
C69 C 0.3846(4) 0.2169(4) 0.5706(3) 0.0303(12) Uani 1 1 d U A .
H69A H 0.3899 0.2713 0.5875 0.036 Uiso 1 1 calc R . .
Si3 Si 0.34157(14) 0.01981(10) 0.71537(9) 0.0398(4) Uani 0.88(3) 1 d PDU B 1
C70 C 0.4211(7) -0.0207(8) 0.7695(7) 0.082(4) Uani 0.88(3) 1 d PDU B 1
H70A H 0.4869 -0.0169 0.7559 0.123 Uiso 0.88(3) 1 calc PR B 1
H70B H 0.4012 -0.0767 0.7720 0.123 Uiso 0.88(3) 1 calc PR B 1
H70C H 0.4169 0.0101 0.8091 0.123 Uiso 0.88(3) 1 calc PR B 1
C71 C 0.2230(6) 0.0211(5) 0.7494(7) 0.053(3) Uani 0.88(3) 1 d PDU B 1
H71A H 0.2264 0.0571 0.7871 0.079 Uiso 0.88(3) 1 calc PR B 1
H71B H 0.2022 -0.0328 0.7574 0.079 Uiso 0.88(3) 1 calc PR B 1
H71C H 0.1773 0.0398 0.7218 0.079 Uiso 0.88(3) 1 calc PR B 1
C72 C 0.3337(14) -0.0539(5) 0.6476(4) 0.101(5) Uani 0.88(3) 1 d PDU B 1
H72A H 0.2847 -0.0397 0.6202 0.152 Uiso 0.88(3) 1 calc PR B 1
H72B H 0.3169 -0.1070 0.6589 0.152 Uiso 0.88(3) 1 calc PR B 1
H72C H 0.3953 -0.0541 0.6278 0.152 Uiso 0.88(3) 1 calc PR B 1
Si3A Si 0.34157(14) 0.01981(10) 0.71537(9) 0.0398(4) Uani 0.12(3) 1 d PDU B 2
C70A C 0.4328(19) -0.044(3) 0.743(5) 0.085(6) Uani 0.12(3) 1 d PDU B 2
H70D H 0.4726 -0.0121 0.7743 0.128 Uiso 0.12(3) 1 calc PR B 2
H70E H 0.4728 -0.0633 0.7096 0.128 Uiso 0.12(3) 1 calc PR B 2
H70F H 0.4007 -0.0892 0.7593 0.128 Uiso 0.12(3) 1 calc PR B 2
C71A C 0.250(6) 0.0252(18) 0.776(3) 0.050(6) Uani 0.12(3) 1 d PDU B 2
H71D H 0.2799 0.0496 0.8135 0.075 Uiso 0.12(3) 1 calc PR B 2
H71E H 0.2238 -0.0286 0.7799 0.075 Uiso 0.12(3) 1 calc PR B 2
H71F H 0.1988 0.0576 0.7645 0.075 Uiso 0.12(3) 1 calc PR B 2
C72A C 0.280(7) -0.047(3) 0.6515(15) 0.096(7) Uani 0.12(3) 1 d PDU B 2
H72D H 0.3268 -0.0639 0.6216 0.143 Uiso 0.12(3) 1 calc PR B 2
H72E H 0.2320 -0.0172 0.6330 0.143 Uiso 0.12(3) 1 calc PR B 2
H72F H 0.2488 -0.0934 0.6665 0.143 Uiso 0.12(3) 1 calc PR B 2
Si4 Si 0.60601(12) 0.29674(9) 0.52064(7) 0.0288(4) Uani 1 1 d U A .
C73 C 0.6020(5) 0.2005(4) 0.4701(3) 0.0353(14) Uani 1 1 d U . .
H73A H 0.6469 0.1652 0.4852 0.053 Uiso 1 1 calc R A .
H73B H 0.6197 0.2107 0.4296 0.053 Uiso 1 1 calc R . .
H73C H 0.5375 0.1750 0.4691 0.053 Uiso 1 1 calc R . .
C74 C 0.7191(5) 0.3533(4) 0.5057(3) 0.0418(16) Uani 1 1 d U . .
H74A H 0.7733 0.3230 0.5152 0.063 Uiso 1 1 calc R A .
H74B H 0.7230 0.4051 0.5307 0.063 Uiso 1 1 calc R . .
H74C H 0.7205 0.3617 0.4634 0.063 Uiso 1 1 calc R . .
C75 C 0.5077(5) 0.3577(4) 0.4986(3) 0.0394(15) Uani 1 1 d U . .
H75A H 0.4473 0.3252 0.4960 0.059 Uiso 1 1 calc R A .
H75B H 0.5212 0.3757 0.4596 0.059 Uiso 1 1 calc R . .
H75C H 0.5030 0.4042 0.5288 0.059 Uiso 1 1 calc R . .
C76 C 0.5775(4) 0.2918(4) 0.7347(3) 0.0268(11) Uani 1 1 d U A .
O4 O 0.6655(3) 0.3017(2) 0.71740(18) 0.0258(8) Uani 1 1 d U . .
C77 C 0.5507(4) 0.3422(4) 0.7889(3) 0.0275(11) Uani 1 1 d U . .
H77A H 0.4845 0.3434 0.7966 0.033 Uiso 1 1 calc R A .
C78 C 0.6090(4) 0.3863(4) 0.8284(3) 0.0318(12) Uani 1 1 d U A .
H78A H 0.5778 0.4204 0.8575 0.038 Uiso 1 1 calc R . .
C79 C 0.7143(4) 0.3917(4) 0.8349(3) 0.0284(11) Uani 1 1 d U . .
C80 C 0.7775(4) 0.4257(3) 0.7950(3) 0.0247(11) Uani 1 1 d U A .
O5 O 0.7459(3) 0.4548(2) 0.74502(17) 0.0229(8) Uani 1 1 d U . .
C81 C 0.8743(4) 0.4311(4) 0.8071(3) 0.0303(12) Uani 1 1 d U . .
H81A H 0.9169 0.4531 0.7802 0.036 Uiso 1 1 calc R A .
C82 C 0.9095(5) 0.4045(4) 0.8587(3) 0.0378(14) Uani 1 1 d U A .
H82A H 0.9762 0.4083 0.8665 0.045 Uiso 1 1 calc R . .
C83 C 0.8481(5) 0.3723(4) 0.8989(3) 0.0375(14) Uani 1 1 d U . .
H83A H 0.8722 0.3546 0.9343 0.045 Uiso 1 1 calc R A .
C84 C 0.7508(5) 0.3669(4) 0.8859(3) 0.0355(13) Uani 1 1 d U A .
H84A H 0.7083 0.3455 0.9132 0.043 Uiso 1 1 calc R . .
C85 C 1.0769(9) 1.0634(6) 0.5970(5) 0.104(3) Uani 1 1 d DU . .
H85A H 1.1457 1.0743 0.6036 0.156 Uiso 1 1 calc R . .
H85B H 1.0430 1.0903 0.6307 0.156 Uiso 1 1 calc R . .
H85C H 1.0575 1.0832 0.5598 0.156 Uiso 1 1 calc R . .
C86 C 1.0524(5) 0.9726(4) 0.5921(3) 0.093(3) Uani 1 1 d GDU . .
C87 C 1.0743(7) 0.9229(5) 0.5409(3) 0.127(3) Uani 1 1 d GDU . .
H87 H 1.1055 0.9446 0.5088 0.153 Uiso 1 1 calc R . .
C88 C 1.0504(7) 0.8415(5) 0.5367(3) 0.130(4) Uani 1 1 d GDU . .
H88 H 1.0654 0.8076 0.5018 0.156 Uiso 1 1 calc R . .
C89 C 1.0047(6) 0.8098(3) 0.5837(4) 0.106(3) Uani 1 1 d GDU . .
H89 H 0.9884 0.7541 0.5808 0.128 Uiso 1 1 calc R . .
C90 C 0.9829(5) 0.8594(3) 0.6349(3) 0.073(2) Uani 1 1 d GDU . .
H90 H 0.9516 0.8377 0.6670 0.087 Uiso 1 1 calc R . .
C91 C 1.0067(5) 0.9409(3) 0.6391(3) 0.064(2) Uani 1 1 d GDU . .
H91 H 0.9918 0.9748 0.6741 0.077 Uiso 1 1 calc R . .
C92 C 0.7350(6) 1.1571(6) 0.8501(5) 0.083(3) Uani 1 1 d DU . .
H92A H 0.7357 1.1525 0.8931 0.124 Uiso 1 1 calc R . .
H92B H 0.6997 1.1104 0.8285 0.124 Uiso 1 1 calc R . .
H92C H 0.7040 1.2055 0.8429 0.124 Uiso 1 1 calc R . .
C93 C 0.8361(3) 1.1618(4) 0.8282(3) 0.0659(19) Uani 1 1 d GDU . .
C94 C 0.8527(4) 1.1817(4) 0.7710(3) 0.077(2) Uani 1 1 d GDU . .
H94 H 0.8011 1.1931 0.7464 0.092 Uiso 1 1 calc R . .
C95 C 0.9450(5) 1.1849(5) 0.7495(2) 0.091(3) Uani 1 1 d GDU . .
H95 H 0.9563 1.1984 0.7104 0.109 Uiso 1 1 calc R . .
C96 C 1.0205(4) 1.1682(5) 0.7854(3) 0.084(2) Uani 1 1 d GDU . .
H96 H 1.0836 1.1703 0.7708 0.100 Uiso 1 1 calc R . .
C97 C 1.0038(3) 1.1483(4) 0.8427(3) 0.069(2) Uani 1 1 d GDU . .
H97 H 1.0555 1.1369 0.8672 0.083 Uiso 1 1 calc R . .
C98 C 0.9116(4) 1.1451(4) 0.8641(2) 0.0575(18) Uani 1 1 d GDU . .
H98 H 0.9002 1.1315 0.9033 0.069 Uiso 1 1 calc R . .

loop_
_atom_site_aniso_label
_atom_site_aniso_U_11
_atom_site_aniso_U_22
_atom_site_aniso_U_33
_atom_site_aniso_U_23
_atom_site_aniso_U_13
_atom_site_aniso_U_12
Y1 0.0193(2) 0.0224(2) 0.0239(3) 0.00111(18) 0.00419(18) -0.00336(17)
I1 0.0220(2) 0.0337(2) 0.0536(3) 0.00268(18) 0.01079(17) -0.00104(15)
I2 0.01917(19) 0.0270(2) 0.0348(2) -0.00066(15) 0.00288(14) -0.00375(13)
N1 0.029(2) 0.039(2) 0.026(2) 0.000(2) -0.0017(19) -0.011(2)
N2 0.022(2) 0.023(2) 0.023(2) -0.0015(17) 0.0050(17) -0.0008(17)
P1 0.0204(7) 0.0267(7) 0.0285(8) 0.0032(6) 0.0036(6) -0.0060(5)
P2 0.0251(7) 0.0199(6) 0.0232(7) 0.0000(5) 0.0044(5) -0.0038(5)
C1 0.021(2) 0.017(2) 0.030(3) 0.000(2) 0.002(2) -0.0047(19)
C2 0.022(3) 0.040(3) 0.037(3) 0.014(2) 0.005(2) -0.004(2)
C3 0.028(3) 0.047(3) 0.039(3) 0.013(3) -0.003(3) -0.002(3)
C4 0.032(3) 0.056(4) 0.049(4) 0.023(3) 0.002(3) 0.003(3)
C5 0.034(3) 0.050(3) 0.054(4) 0.031(3) 0.009(3) 0.007(3)
C6 0.038(3) 0.040(3) 0.054(4) 0.019(3) 0.016(3) 0.007(3)
C7 0.032(3) 0.037(3) 0.042(3) 0.017(2) 0.012(3) 0.002(2)
C8 0.027(3) 0.024(3) 0.034(3) 0.003(2) 0.003(2) -0.008(2)
C9 0.033(3) 0.027(3) 0.032(3) 0.003(2) 0.002(2) -0.009(2)
C10 0.039(3) 0.035(3) 0.035(3) 0.005(3) 0.006(3) -0.010(2)
C11 0.035(3) 0.039(3) 0.034(3) 0.002(2) 0.011(3) -0.007(2)
C12 0.030(3) 0.040(3) 0.049(4) 0.005(3) 0.014(3) -0.007(2)
C13 0.024(3) 0.030(3) 0.044(3) 0.008(2) 0.007(2) -0.001(2)
C14 0.041(3) 0.022(2) 0.023(3) 0.000(2) 0.002(2) 0.002(2)
C15 0.048(3) 0.020(3) 0.031(3) 0.006(2) 0.006(3) -0.001(2)
C16 0.055(3) 0.030(3) 0.043(4) 0.007(3) 0.010(3) -0.003(3)
C17 0.062(4) 0.027(3) 0.039(3) 0.006(3) 0.005(3) 0.001(3)
C18 0.054(3) 0.032(3) 0.035(3) 0.007(3) 0.000(3) 0.014(3)
C19 0.046(3) 0.029(3) 0.032(3) 0.004(2) 0.002(3) 0.000(2)
C20 0.024(3) 0.030(3) 0.021(2) 0.004(2) 0.001(2) -0.006(2)
C21 0.040(3) 0.032(3) 0.029(3) 0.001(2) 0.004(3) -0.004(2)
C22 0.045(3) 0.037(3) 0.027(3) -0.006(2) 0.002(3) -0.008(3)
C23 0.038(3) 0.047(3) 0.026(3) 0.003(2) -0.001(2) -0.007(3)
C24 0.031(3) 0.040(3) 0.031(3) 0.010(2) 0.002(2) -0.005(2)
C25 0.025(3) 0.027(3) 0.029(3) 0.006(2) 0.000(2) -0.002(2)
Si1 0.0364(9) 0.0468(10) 0.0338(10) 0.0020(8) -0.0019(8) -0.0207(8)
C26 0.033(6) 0.086(10) 0.085(11) -0.007(8) -0.012(7) -0.023(6)
C27 0.077(10) 0.061(7) 0.039(8) 0.010(6) -0.009(7) -0.049(6)
C28 0.058(10) 0.066(11) 0.034(5) 0.005(6) -0.004(6) -0.035(7)
Si1A 0.0364(9) 0.0468(10) 0.0338(10) 0.0020(8) -0.0019(8) -0.0207(8)
C26A 0.038(5) 0.104(11) 0.069(10) -0.008(8) 0.008(6) -0.043(6)
C27A 0.091(11) 0.057(6) 0.056(9) 0.009(7) -0.025(7) -0.040(6)
C28A 0.049(10) 0.059(11) 0.037(5) 0.006(6) -0.010(5) -0.028(7)
Si2 0.0236(8) 0.0329(8) 0.0299(9) 0.0000(7) 0.0091(6) 0.0018(6)
C29 0.025(3) 0.055(4) 0.034(3) 0.005(3) 0.013(3) -0.002(3)
C30 0.041(4) 0.053(4) 0.033(4) -0.015(3) 0.013(3) 0.015(3)
C31 0.025(3) 0.043(3) 0.027(3) 0.004(3) 0.006(2) 0.000(2)
C32 0.025(2) 0.020(2) 0.031(3) 0.004(2) 0.007(2) -0.009(2)
O1 0.0190(17) 0.0266(19) 0.026(2) 0.0031(16) 0.0038(15) -0.0026(14)
C33 0.022(3) 0.027(3) 0.028(3) 0.000(2) 0.005(2) -0.005(2)
C34 0.025(3) 0.023(3) 0.028(3) 0.001(2) 0.003(2) -0.005(2)
C35 0.028(2) 0.023(2) 0.022(2) -0.005(2) 0.004(2) -0.003(2)
C36 0.026(2) 0.023(2) 0.018(2) -0.0004(19) 0.0021(19) -0.005(2)
O2 0.0238(18) 0.0245(18) 0.0100(16) 0.0013(13) 0.0045(14) -0.0031(14)
C37 0.031(3) 0.033(3) 0.032(3) -0.001(2) 0.005(2) -0.004(2)
C38 0.037(3) 0.037(3) 0.028(3) 0.004(2) 0.003(2) 0.006(2)
C39 0.045(3) 0.036(3) 0.031(3) 0.008(2) 0.012(3) -0.003(3)
C40 0.034(3) 0.030(3) 0.032(3) 0.003(2) 0.009(2) -0.005(2)
O3 0.034(2) 0.0257(19) 0.035(2) 0.0151(17) -0.0060(17) -0.0008(16)
C41 0.035(3) 0.048(4) 0.056(4) 0.011(3) -0.004(3) -0.001(3)
C42 0.048(4) 0.043(3) 0.060(4) 0.014(3) -0.013(3) 0.005(3)
C43 0.064(4) 0.043(4) 0.045(4) 0.019(3) -0.008(3) 0.000(3)
C44 0.050(3) 0.031(3) 0.030(3) 0.009(2) 0.000(3) -0.010(3)
Y2 0.0199(2) 0.0223(2) 0.0259(3) 0.00106(19) 0.00626(19) -0.00555(17)
N3 0.029(2) 0.027(2) 0.039(3) 0.0043(19) 0.008(2) -0.0068(18)
N4 0.021(2) 0.023(2) 0.022(2) 0.0022(17) -0.0002(17) -0.0046(17)
P3 0.0217(7) 0.0251(7) 0.0310(8) 0.0045(6) 0.0077(6) -0.0064(5)
P4 0.0233(7) 0.0233(7) 0.0268(7) 0.0021(6) 0.0062(6) -0.0050(5)
C45 0.022(2) 0.029(3) 0.031(3) 0.001(2) 0.006(2) -0.004(2)
C46 0.031(3) 0.032(3) 0.032(3) 0.010(2) 0.008(2) -0.004(2)
C47 0.046(3) 0.056(4) 0.042(3) 0.016(3) 0.016(3) 0.010(3)
C48 0.066(4) 0.066(4) 0.038(3) 0.021(3) 0.014(3) 0.016(4)
C49 0.073(4) 0.055(4) 0.038(4) 0.014(3) 0.020(3) 0.013(3)
C50 0.062(4) 0.049(4) 0.039(3) 0.006(3) 0.027(3) 0.015(3)
C51 0.039(3) 0.036(3) 0.037(3) 0.004(3) 0.014(3) 0.004(3)
C52 0.022(2) 0.032(3) 0.033(3) 0.001(2) 0.009(2) -0.006(2)
C53 0.028(3) 0.035(3) 0.055(4) 0.008(3) 0.002(3) -0.009(2)
C54 0.032(3) 0.041(3) 0.061(4) 0.010(3) -0.006(3) -0.007(3)
C55 0.034(3) 0.036(3) 0.045(4) 0.004(3) -0.003(3) 0.001(2)
C56 0.032(3) 0.028(3) 0.034(3) 0.005(2) 0.002(2) 0.000(2)
C57 0.028(3) 0.031(3) 0.029(3) 0.000(2) 0.005(2) -0.008(2)
C58 0.026(3) 0.025(3) 0.032(3) 0.005(2) 0.006(2) -0.005(2)
C59 0.032(3) 0.038(3) 0.046(4) 0.011(3) 0.008(3) -0.006(2)
C60 0.038(3) 0.029(3) 0.056(4) 0.013(3) 0.006(3) 0.003(2)
C61 0.031(3) 0.038(3) 0.053(4) 0.007(3) 0.000(3) 0.003(3)
C62 0.030(3) 0.033(3) 0.042(3) -0.001(3) 0.003(3) -0.003(2)
C63 0.030(3) 0.021(3) 0.037(3) 0.003(2) 0.007(2) -0.003(2)
C64 0.028(3) 0.026(3) 0.028(3) 0.003(2) 0.007(2) -0.007(2)
C65 0.033(3) 0.025(3) 0.035(3) 0.000(2) 0.010(2) -0.007(2)
C66 0.039(3) 0.032(3) 0.039(3) -0.001(3) 0.010(3) -0.015(2)
C67 0.034(3) 0.044(3) 0.036(3) 0.001(3) 0.005(3) -0.012(3)
C68 0.029(3) 0.041(3) 0.036(3) 0.007(3) 0.003(2) -0.006(2)
C69 0.028(3) 0.034(3) 0.029(3) 0.002(2) 0.008(2) -0.002(2)
Si3 0.0416(10) 0.0266(8) 0.0505(11) 0.0049(8) 0.0217(8) -0.0079(7)
C70 0.059(5) 0.057(7) 0.143(10) 0.063(7) 0.022(6) 0.006(5)
C71 0.043(4) 0.051(5) 0.070(8) 0.030(5) 0.015(5) -0.009(4)
C72 0.171(15) 0.039(5) 0.084(7) -0.015(5) 0.059(7) -0.048(7)
Si3A 0.0416(10) 0.0266(8) 0.0505(11) 0.0049(8) 0.0217(8) -0.0079(7)
C70A 0.064(9) 0.053(11) 0.152(15) 0.062(11) 0.044(10) 0.012(8)
C71A 0.044(10) 0.049(10) 0.060(11) 0.024(9) 0.022(9) -0.010(9)
C72A 0.157(17) 0.041(10) 0.076(10) -0.018(9) 0.030(9) -0.047(11)
Si4 0.0343(9) 0.0229(7) 0.0275(8) 0.0011(6) 0.0071(7) -0.0092(6)
C73 0.053(4) 0.025(3) 0.025(3) -0.002(2) 0.001(3) -0.010(3)
C74 0.049(4) 0.042(4) 0.032(4) 0.005(3) 0.015(3) -0.019(3)
C75 0.061(4) 0.041(4) 0.016(3) 0.004(3) -0.002(3) 0.003(3)
C76 0.022(2) 0.030(3) 0.029(3) 0.010(2) 0.005(2) -0.004(2)
O4 0.0226(18) 0.0271(19) 0.028(2) 0.0055(16) 0.0062(15) -0.0051(15)
C77 0.026(3) 0.030(3) 0.027(3) 0.005(2) 0.008(2) 0.000(2)
C78 0.027(3) 0.034(3) 0.033(3) 0.002(2) 0.006(2) -0.006(2)
C79 0.026(2) 0.030(3) 0.029(3) 0.004(2) 0.001(2) -0.006(2)
C80 0.027(2) 0.022(2) 0.026(3) 0.007(2) -0.003(2) -0.005(2)
O5 0.0282(19) 0.0185(17) 0.0219(18) 0.0045(14) 0.0054(15) -0.0050(14)
C81 0.025(3) 0.030(3) 0.036(3) 0.011(2) -0.002(2) -0.007(2)
C82 0.026(3) 0.036(3) 0.053(4) 0.015(3) -0.001(3) -0.003(2)
C83 0.033(3) 0.039(3) 0.043(3) 0.019(3) -0.003(3) -0.005(3)
C84 0.032(3) 0.041(3) 0.034(3) 0.012(3) 0.004(2) -0.009(2)
C85 0.108(7) 0.112(6) 0.085(7) 0.006(6) 0.019(6) -0.045(6)
C86 0.093(5) 0.106(5) 0.070(5) -0.012(4) 0.022(4) -0.026(5)
C87 0.138(7) 0.142(7) 0.089(6) -0.026(6) 0.034(6) -0.013(7)
C88 0.145(8) 0.132(7) 0.100(6) -0.045(6) 0.015(6) 0.006(7)
C89 0.116(7) 0.089(6) 0.104(6) -0.032(5) -0.016(6) 0.010(5)
C90 0.067(5) 0.062(4) 0.083(5) -0.016(4) -0.011(4) 0.001(4)
C91 0.052(4) 0.069(4) 0.066(5) -0.004(4) 0.000(4) -0.009(4)
C92 0.071(5) 0.078(6) 0.097(7) 0.002(5) 0.004(5) 0.002(5)
C93 0.071(4) 0.053(4) 0.072(4) -0.002(4) 0.006(4) 0.013(4)
C94 0.097(5) 0.069(5) 0.072(5) 0.029(4) 0.008(4) 0.025(5)
C95 0.103(6) 0.096(6) 0.081(5) 0.031(5) 0.012(4) 0.019(5)
C96 0.083(5) 0.093(6) 0.077(5) 0.017(5) 0.020(4) 0.006(5)
C97 0.065(4) 0.084(5) 0.054(4) -0.011(4) 0.002(4) -0.005(4)
C98 0.062(4) 0.065(4) 0.042(4) -0.007(3) 0.001(3) -0.004(4)

loop_
_atom_type_symbol
_atom_type_description
_atom_type_scat_dispersion_real
_atom_type_scat_dispersion_imag
_atom_type_scat_source
C C 0.0181 0.0091 'International Tables Vol C Tables 4.2.6.8 and 6.1.1.4'
H H 0.0000 0.0000 'International Tables Vol C Tables 4.2.6.8 and 6.1.1.4'
I I -0.3257 6.8362 'International Tables Vol C Tables 4.2.6.8 and 6.1.1.4'
N N 0.0311 0.0180 'International Tables Vol C Tables 4.2.6.8 and 6.1.1.4'
O O 0.0492 0.0322 'International Tables Vol C Tables 4.2.6.8 and 6.1.1.4'
P P 0.2955 0.4335 'International Tables Vol C Tables 4.2.6.8 and 6.1.1.4'
Si Si 0.2541 0.3302 'International Tables Vol C Tables 4.2.6.8 and 6.1.1.4'
Y Y -0.2670 2.0244 'International Tables Vol C Tables 4.2.6.8 and 6.1.1.4'

loop_
_geom_angle_atom_site_label_1
_geom_angle_atom_site_label_2
_geom_angle_atom_site_label_3
_geom_angle
O1 Y1 O5 113.16(14)
O1 Y1 O2 78.26(14)
O5 Y1 O2 72.88(13)
O1 Y1 N2 76.96(15)
O5 Y1 N2 95.42(15)
O2 Y1 N2 145.49(15)
O1 Y1 O3 82.83(15)
O5 Y1 O3 161.45(15)
O2 Y1 O3 102.86(15)
N2 Y1 O3 97.47(16)
O1 Y1 I2 144.88(11)
O5 Y1 I2 78.19(10)
O2 Y1 I2 73.66(9)
N2 Y1 I2 136.92(11)
O3 Y1 I2 83.28(10)
Y2 I2 Y1 67.339(14)
P1 N1 Si1 138.4(4)
P2 N2 Si2 126.6(3)
P2 N2 Y1 121.1(2)
Si2 N2 Y1 112.2(2)
N1 P1 C1 109.9(3)
N1 P1 C8 111.2(3)
C1 P1 C8 107.7(3)
N1 P1 C2 112.1(3)
C1 P1 C2 111.1(3)
C8 P1 C2 104.6(3)
N2 P2 C20 108.2(3)
N2 P2 C1 113.8(2)
C20 P2 C1 108.3(3)
N2 P2 C14 110.9(3)
C20 P2 C14 106.2(3)
C1 P2 C14 109.0(3)
C32 C1 P2 111.8(4)
C32 C1 P1 125.5(4)
P2 C1 P1 121.4(3)
C3 C2 C7 119.1(6)
C3 C2 P1 116.9(5)
C7 C2 P1 123.8(5)
C2 C3 C4 120.8(7)
C2 C3 H3A 119.6
C4 C3 H3A 119.6
C5 C4 C3 120.0(7)
C5 C4 H4A 120.0
C3 C4 H4A 120.0
C6 C5 C4 119.7(7)
C6 C5 H5A 120.2
C4 C5 H5A 120.2
C5 C6 C7 119.8(7)
C5 C6 H6A 120.1
C7 C6 H6A 120.1
C6 C7 C2 120.5(7)
C6 C7 H7A 119.8
C2 C7 H7A 119.8
C13 C8 C9 120.4(6)
C13 C8 P1 121.2(5)
C9 C8 P1 117.7(5)
C10 C9 C8 118.9(6)
C10 C9 H9A 120.5
C8 C9 H9A 120.5
C11 C10 C9 120.5(7)
C11 C10 H10A 119.8
C9 C10 H10A 119.8
C10 C11 C12 120.3(6)
C10 C11 H11A 119.9
C12 C11 H11A 119.9
C13 C12 C11 120.2(6)
C13 C12 H12A 119.9
C11 C12 H12A 119.9
C12 C13 C8 119.7(6)
C12 C13 H13A 120.1
C8 C13 H13A 120.1
C15 C14 C19 118.7(6)
C15 C14 P2 121.0(5)
C19 C14 P2 120.2(5)
C14 C15 C16 120.6(7)
C14 C15 H15A 119.7
C16 C15 H15A 119.7
C17 C16 C15 121.1(7)
C17 C16 H16A 119.5
C15 C16 H16A 119.5
C16 C17 C18 118.5(6)
C16 C17 H17A 120.7
C18 C17 H17A 120.7
C17 C18 C19 121.1(7)
C17 C18 H18A 119.4
C19 C18 H18A 119.4
C14 C19 C18 120.0(6)
C14 C19 H19A 120.0
C18 C19 H19A 120.0
C25 C20 C21 118.9(6)
C25 C20 P2 119.0(5)
C21 C20 P2 121.8(5)
C20 C21 C22 120.0(6)
C20 C21 H21A 120.0
C22 C21 H21A 120.0
C23 C22 C21 119.5(6)
C23 C22 H22A 120.2
C21 C22 H22A 120.2
C24 C23 C22 121.1(6)
C24 C23 H23A 119.4
C22 C23 H23A 119.4
C23 C24 C25 119.5(6)
C23 C24 H24A 120.2
C25 C24 H24A 120.2
C24 C25 C20 120.9(6)
C24 C25 H25A 119.5
C20 C25 H25A 119.5
N1 Si1 C27 111.4(5)
N1 Si1 C28 110.7(5)
C27 Si1 C28 109.9(5)
N1 Si1 C26 112.0(5)
C27 Si1 C26 107.0(5)
C28 Si1 C26 105.6(5)
H26D C26A H26E 109.5
H26D C26A H26F 109.5
H26E C26A H26F 109.5
H27D C27A H27E 109.5
H27D C27A H27F 109.5
H27E C27A H27F 109.5
H28D C28A H28E 109.5
H28D C28A H28F 109.5
H28E C28A H28F 109.5
N2 Si2 C29 115.6(3)
N2 Si2 C31 103.5(3)
C29 Si2 C31 108.3(3)
N2 Si2 C30 115.4(3)
C29 Si2 C30 107.8(3)
C31 Si2 C30 105.6(3)
Si2 C29 H29A 109.5
Si2 C29 H29B 109.5
H29A C29 H29B 109.5
Si2 C29 H29C 109.5
H29A C29 H29C 109.5
H29B C29 H29C 109.5
Si2 C30 H30A 109.5
Si2 C30 H30B 109.5
H30A C30 H30B 109.5
Si2 C30 H30C 109.5
H30A C30 H30C 109.5
H30B C30 H30C 109.5
Si2 C31 H31A 109.5
Si2 C31 H31B 109.5
H31A C31 H31B 109.5
Si2 C31 H31C 109.5
H31A C31 H31C 109.5
H31B C31 H31C 109.5
O1 C32 C1 119.9(5)
O1 C32 C33 116.1(5)
C1 C32 C33 123.9(5)
C32 O1 Y1 123.4(3)
C34 C33 C32 127.6(6)
C34 C33 H33A 116.2
C32 C33 H33A 116.2
C33 C34 C35 132.2(6)
C33 C34 H34A 113.9
C35 C34 H34A 113.9
C40 C35 C36 118.3(6)
C40 C35 C34 116.3(5)
C36 C35 C34 125.3(5)
O2 C36 C37 119.0(5)
O2 C36 C35 121.7(5)
C37 C36 C35 119.3(5)
C36 O2 Y1 118.0(3)
C36 O2 Y2 138.5(3)
Y1 O2 Y2 101.74(13)
C36 C37 C38 121.9(6)
C36 C37 H37A 119.1
C38 C37 H37A 119.1
C39 C38 C37 119.2(6)
C39 C38 H38A 120.4
C37 C38 H38A 120.4
C38 C39 C40 119.4(6)
C38 C39 H39A 120.3
C40 C39 H39A 120.3
C39 C40 C35 121.8(6)
C39 C40 H40A 119.1
C35 C40 H40A 119.1
C44 O3 C41 107.3(5)
C44 O3 Y1 122.6(4)
C41 O3 Y1 129.7(4)
O3 C41 C42 106.4(6)
O3 C41 H41A 110.4
C42 C41 H41A 110.4
O3 C41 H41B 110.4
C42 C41 H41B 110.4
H41A C41 H41B 108.6
C41 C42 C43 100.9(6)
C41 C42 H42A 111.6
C43 C42 H42A 111.6
C41 C42 H42B 111.6
C43 C42 H42B 111.6
H42A C42 H42B 109.4
C44 C43 C42 103.8(6)
C44 C43 H43A 111.0
C42 C43 H43A 111.0
C44 C43 H43B 111.0
C42 C43 H43B 111.0
H43A C43 H43B 109.0
O3 C44 C43 106.4(6)
O3 C44 H44A 110.5
C43 C44 H44A 110.5
O3 C44 H44B 110.5
C43 C44 H44B 110.5
H44A C44 H44B 108.6
O4 Y2 O2 147.43(14)
O4 Y2 O5 76.47(14)
O2 Y2 O5 71.19(12)
O4 Y2 N4 76.34(16)
O2 Y2 N4 131.05(14)
O5 Y2 N4 145.19(14)
O4 Y2 I1 102.49(11)
O2 Y2 I1 89.21(9)
O5 Y2 I1 104.08(10)
N4 Y2 I1 102.70(11)
O4 Y2 I2 95.91(11)
O2 Y2 I2 73.58(9)
O5 Y2 I2 77.43(10)
N4 Y2 I2 84.17(11)
I1 Y2 I2 161.40(2)
P3 N3 Si3 141.3(4)
P4 N4 Si4 126.4(3)
P4 N4 Y2 120.0(2)
Si4 N4 Y2 112.9(2)
N3 P3 C45 112.0(3)
N3 P3 C46 110.3(3)
C45 P3 C46 109.0(3)
N3 P3 C52 113.4(3)
C45 P3 C52 105.9(3)
C46 P3 C52 105.9(3)
N4 P4 C45 113.4(3)
N4 P4 C64 110.6(3)
C45 P4 C64 106.2(3)
N4 P4 C58 111.7(3)
C45 P4 C58 107.7(3)
C64 P4 C58 107.0(3)
C76 C45 P4 112.9(4)
C76 C45 P3 125.0(5)
P4 C45 P3 121.9(3)
C47 C46 C51 117.9(6)
C47 C46 P3 119.0(5)
C51 C46 P3 122.2(5)
C46 C47 C48 122.0(7)
C46 C47 H47A 119.0
C48 C47 H47A 119.0
C47 C48 C49 118.7(8)
C47 C48 H48A 120.7
C49 C48 H48A 120.7
C50 C49 C48 120.2(7)
C50 C49 H49A 119.9
C48 C49 H49A 119.9
C49 C50 C51 120.8(7)
C49 C50 H50A 119.6
C51 C50 H50A 119.6
C50 C51 C46 120.4(7)
C50 C51 H51A 119.8
C46 C51 H51A 119.8
C53 C52 C57 119.5(6)
C53 C52 P3 118.1(5)
C57 C52 P3 122.3(5)
C52 C53 C54 119.6(6)
C52 C53 H53A 120.2
C54 C53 H53A 120.2
C55 C54 C53 120.5(6)
C55 C54 H54A 119.8
C53 C54 H54A 119.8
C56 C55 C54 119.3(6)
C56 C55 H55A 120.4
C54 C55 H55A 120.4
C57 C56 C55 120.6(6)
C57 C56 H56A 119.7
C55 C56 H56A 119.7
C56 C57 C52 120.6(6)
C56 C57 H57A 119.7
C52 C57 H57A 119.7
C59 C58 C63 120.7(6)
C59 C58 P4 119.1(5)
C63 C58 P4 120.2(5)
C58 C59 C60 119.2(6)
C58 C59 H59A 120.4
C60 C59 H59A 120.4
C61 C60 C59 121.4(6)
C61 C60 H60A 119.3
C59 C60 H60A 119.3
C60 C61 C62 119.1(6)
C60 C61 H61A 120.4
C62 C61 H61A 120.4
C63 C62 C61 119.7(6)
C63 C62 H62A 120.1
C61 C62 H62A 120.1
C58 C63 C62 119.8(6)
C58 C63 H63A 120.1
C62 C63 H63A 120.1
C69 C64 C65 119.9(6)
C69 C64 P4 117.2(5)
C65 C64 P4 122.8(5)
C66 C65 C64 119.5(6)
C66 C65 H65A 120.3
C64 C65 H65A 120.3
C67 C66 C65 120.6(6)
C67 C66 H66A 119.7
C65 C66 H66A 119.7
C66 C67 C68 120.3(6)
C66 C67 H67A 119.8
C68 C67 H67A 119.8
C69 C68 C67 119.3(7)
C69 C68 H68A 120.3
C67 C68 H68A 120.3
C64 C69 C68 120.3(6)
C64 C69 H69A 119.9
C68 C69 H69A 119.9
N3 Si3 C71 114.1(3)
N3 Si3 C72 109.4(4)
C71 Si3 C72 107.9(4)
N3 Si3 C70 112.7(4)
C71 Si3 C70 106.0(4)
C72 Si3 C70 106.2(4)
Si3 C72 H72A 109.5
Si3 C72 H72B 109.5
H72A C72 H72B 109.5
Si3 C72 H72C 109.5
H72A C72 H72C 109.5
H72B C72 H72C 109.5
H70D C70A H70E 109.5
H70D C70A H70F 109.5
H70E C70A H70F 109.5
H71D C71A H71E 109.5
H71D C71A H71F 109.5
H71E C71A H71F 109.5
H72D C72A H72E 109.5
H72D C72A H72F 109.5
H72E C72A H72F 109.5
N4 Si4 C74 106.8(3)
N4 Si4 C73 113.0(3)
C74 Si4 C73 107.0(3)
N4 Si4 C75 114.2(3)
C74 Si4 C75 106.0(4)
C73 Si4 C75 109.3(3)
Si4 C73 H73A 109.5
Si4 C73 H73B 109.5
H73A C73 H73B 109.5
Si4 C73 H73C 109.5
H73A C73 H73C 109.5
H73B C73 H73C 109.5
Si4 C74 H74A 109.5
Si4 C74 H74B 109.5
H74A C74 H74B 109.5
Si4 C74 H74C 109.5
H74A C74 H74C 109.5
H74B C74 H74C 109.5
Si4 C75 H75A 109.5
Si4 C75 H75B 109.5
H75A C75 H75B 109.5
Si4 C75 H75C 109.5
H75A C75 H75C 109.5
H75B C75 H75C 109.5
O4 C76 C45 119.1(5)
O4 C76 C77 116.8(5)
C45 C76 C77 123.9(5)
C76 O4 Y2 127.2(4)
C78 C77 C76 126.9(6)
C78 C77 H77A 116.5
C76 C77 H77A 116.5
C77 C78 C79 131.3(6)
C77 C78 H78A 114.3
C79 C78 H78A 114.3
C84 C79 C80 119.0(5)
C84 C79 C78 116.2(5)
C80 C79 C78 124.6(6)
O5 C80 C81 118.2(5)
O5 C80 C79 122.1(5)
C81 C80 C79 119.7(5)
C80 O5 Y1 133.0(3)
C80 O5 Y2 123.6(3)
Y1 O5 Y2 102.43(15)
C80 C81 C82 120.1(6)
C80 C81 H81A 119.9
C82 C81 H81A 119.9
C81 C82 C83 120.9(6)
C81 C82 H82A 119.6
C83 C82 H82A 119.6
C84 C83 C82 118.2(6)
C84 C83 H83A 120.9
C82 C83 H83A 120.9
C79 C84 C83 122.0(6)
C79 C84 H84A 119.0
C83 C84 H84A 119.0
C86 C85 H85A 109.5
C86 C85 H85B 109.5
H85A C85 H85B 109.5
C86 C85 H85C 109.5
H85A C85 H85C 109.5
H85B C85 H85C 109.5
C87 C86 C91 120.0
C87 C86 C85 120.6(5)
C91 C86 C85 119.4(5)
C88 C87 C86 120.0
C88 C87 H87 120.0
C86 C87 H87 120.0
C89 C88 C87 120.0
C89 C88 H88 120.0
C87 C88 H88 120.0
C88 C89 C90 120.0
C88 C89 H89 120.0
C90 C89 H89 120.0
C91 C90 C89 120.0
C91 C90 H90 120.0
C89 C90 H90 120.0
C90 C91 C86 120.0
C90 C91 H91 120.0
C86 C91 H91 120.0
C93 C92 H92A 109.5
C93 C92 H92B 109.5
H92A C92 H92B 109.5
C93 C92 H92C 109.5
H92A C92 H92C 109.5
H92B C92 H92C 109.5
C94 C93 C98 120.0
C94 C93 C92 119.1(5)
C98 C93 C92 120.9(5)
C93 C94 C95 120.0
C93 C94 H94 120.0
C95 C94 H94 120.0
C94 C95 C96 120.0
C94 C95 H95 120.0
C96 C95 H95 120.0
C97 C96 C95 120.0
C97 C96 H96 120.0
C95 C96 H96 120.0
C98 C97 C96 120.0
C98 C97 H97 120.0
C96 C97 H97 120.0
C97 C98 C93 120.0
C97 C98 H98 120.0
C93 C98 H98 120.0

loop_
_geom_bond_atom_site_label_1
_geom_bond_atom_site_label_2
_geom_bond_distance
Y1 O1 2.158(4)
Y1 O2 2.273(3)
Y1 O3 2.333(4)
Y1 O5 2.236(4)
Y1 N2 2.330(5)
Y1 I2 3.1990(6)
Y2 O2 2.294(4)
Y2 O4 2.146(4)
Y2 O5 2.308(4)
Y2 N4 2.391(4)
Y2 I1 2.9572(6)
Y2 I2 3.1915(6)
N1 P1 1.540(5)
N1 Si1 1.694(5)
N2 P2 1.622(5)
N2 Si2 1.735(5)
P1 C1 1.795(6)
P1 C8 1.829(6)
P1 C2 1.834(7)
P2 C20 1.782(6)
P2 C1 1.792(6)
P2 C14 1.822(6)
C1 C32 1.400(8)
C2 C3 1.376(10)
C2 C7 1.402(10)
C3 C4 1.402(10)
C3 H3A 0.9500
C4 C5 1.393(12)
C4 H4A 0.9500
C5 C6 1.390(11)
C5 H5A 0.9500
C6 C7 1.400(10)
C6 H6A 0.9500
C7 H7A 0.9500
C8 C13 1.387(9)
C8 C9 1.399(9)
C9 C10 1.388(9)
C9 H9A 0.9500
C10 C11 1.378(10)
C10 H10A 0.9500
C11 C12 1.384(10)
C11 H11A 0.9500
C12 C13 1.380(9)
C12 H12A 0.9500
C13 H13A 0.9500
C14 C15 1.388(9)
C14 C19 1.393(9)
C15 C16 1.389(9)
C15 H15A 0.9500
C16 C17 1.382(11)
C16 H16A 0.9500
C17 C18 1.383(11)
C17 H17A 0.9500
C18 C19 1.398(9)
C18 H18A 0.9500
C19 H19A 0.9500
C20 C25 1.393(8)
C20 C21 1.404(9)
C21 C22 1.407(9)
C21 H21A 0.9500
C22 C23 1.382(10)
C22 H22A 0.9500
C23 C24 1.379(10)
C23 H23A 0.9500
C24 C25 1.393(9)
C24 H24A 0.9500
C25 H25A 0.9500
Si1 C27 1.822(7)
Si1 C28 1.839(7)
Si1 C26 1.870(8)
C26 H26A 0.9800
C26 H26B 0.9800
C26 H26C 0.9800
C27 H27A 0.9800
C27 H27B 0.9800
C27 H27C 0.9800
C28 H28A 0.9800
C28 H28B 0.9800
C28 H28C 0.9800
C26A H26D 0.9800
C26A H26E 0.9800
C26A H26F 0.9800
C27A H27D 0.9800
C27A H27E 0.9800
C27A H27F 0.9800
C28A H28D 0.9800
C28A H28E 0.9800
C28A H28F 0.9800
Si2 C29 1.850(7)
Si2 C31 1.863(6)
Si2 C30 1.878(7)
C29 H29A 0.9800
C29 H29B 0.9800
C29 H29C 0.9800
C30 H30A 0.9800
C30 H30B 0.9800
C30 H30C 0.9800
C31 H31A 0.9800
C31 H31B 0.9800
C31 H31C 0.9800
C32 O1 1.311(7)
C32 C33 1.476(8)
C33 C34 1.340(8)
C33 H33A 0.9500
C34 C35 1.462(8)
C34 H34A 0.9500
C35 C40 1.399(9)
C35 C36 1.414(8)
C36 O2 1.353(7)
C36 C37 1.377(9)
C37 C38 1.409(9)
C37 H37A 0.9500
C38 C39 1.380(9)
C38 H38A 0.9500
C39 C40 1.397(10)
C39 H39A 0.9500
C40 H40A 0.9500
O3 C44 1.468(7)
O3 C41 1.473(8)
C41 C42 1.499(11)
C41 H41A 0.9900
C41 H41B 0.9900
C42 C43 1.528(12)
C42 H42A 0.9900
C42 H42B 0.9900
C43 C44 1.500(10)
C43 H43A 0.9900
C43 H43B 0.9900
C44 H44A 0.9900
C44 H44B 0.9900
N3 P3 1.546(5)
N3 Si3 1.693(5)
N4 P4 1.615(5)
N4 Si4 1.734(5)
P3 C45 1.801(6)
P3 C46 1.808(7)
P3 C52 1.812(7)
P4 C45 1.789(6)
P4 C64 1.805(6)
P4 C58 1.834(6)
C45 C76 1.386(8)
C46 C47 1.387(10)
C46 C51 1.400(9)
C47 C48 1.390(11)
C47 H47A 0.9500
C48 C49 1.392(11)
C48 H48A 0.9500
C49 C50 1.370(12)
C49 H49A 0.9500
C50 C51 1.384(10)
C50 H50A 0.9500
C51 H51A 0.9500
C52 C53 1.385(9)
C52 C57 1.402(9)
C53 C54 1.400(10)
C53 H53A 0.9500
C54 C55 1.397(10)
C54 H54A 0.9500
C55 C56 1.383(9)
C55 H55A 0.9500
C56 C57 1.376(9)
C56 H56A 0.9500
C57 H57A 0.9500
C58 C59 1.377(9)
C58 C63 1.385(8)
C59 C60 1.378(10)
C59 H59A 0.9500
C60 C61 1.378(10)
C60 H60A 0.9500
C61 C62 1.398(10)
C61 H61A 0.9500
C62 C63 1.388(9)
C62 H62A 0.9500
C63 H63A 0.9500
C64 C69 1.393(9)
C64 C65 1.398(8)
C65 C66 1.395(9)
C65 H65A 0.9500
C66 C67 1.378(11)
C66 H66A 0.9500
C67 C68 1.398(10)
C67 H67A 0.9500
C68 C69 1.397(9)
C68 H68A 0.9500
C69 H69A 0.9500
Si3 C71 1.845(6)
Si3 C72 1.846(6)
Si3 C70 1.863(6)
C70 H70A 0.9800
C70 H70B 0.9800
C70 H70C 0.9800
C71 H71A 0.9800
C71 H71B 0.9800
C71 H71C 0.9800
C72 H72A 0.9800
C72 H72B 0.9800
C72 H72C 0.9800
C70A H70D 0.9800
C70A H70E 0.9800
C70A H70F 0.9800
C71A H71D 0.9800
C71A H71E 0.9800
C71A H71F 0.9800
C72A H72D 0.9800
C72A H72E 0.9800
C72A H72F 0.9800
Si4 C74 1.862(6)
Si4 C73 1.867(6)
Si4 C75 1.874(7)
C73 H73A 0.9800
C73 H73B 0.9800
C73 H73C 0.9800
C74 H74A 0.9800
C74 H74B 0.9800
C74 H74C 0.9800
C75 H75A 0.9800
C75 H75B 0.9800
C75 H75C 0.9800
C76 O4 1.309(7)
C76 C77 1.469(8)
C77 C78 1.328(9)
C77 H77A 0.9500
C78 C79 1.483(8)
C78 H78A 0.9500
C79 C84 1.373(9)
C79 C80 1.417(8)
C80 O5 1.363(7)
C80 C81 1.381(8)
C81 C82 1.390(9)
C81 H81A 0.9500
C82 C83 1.394(9)
C82 H82A 0.9500
C83 C84 1.392(9)
C83 H83A 0.9500
C84 H84A 0.9500
C85 C86 1.545(8)
C85 H85A 0.9800
C85 H85B 0.9800
C85 H85C 0.9800
C86 C87 1.3900
C86 C91 1.3900
C87 C88 1.3900
C87 H87 0.9500
C88 C89 1.3900
C88 H88 0.9500
C89 C90 1.3900
C89 H89 0.9500
C90 C91 1.3900
C90 H90 0.9500
C91 H91 0.9500
C92 C93 1.511(8)
C92 H92A 0.9800
C92 H92B 0.9800
C92 H92C 0.9800
C93 C94 1.3900
C93 C98 1.3900
C94 C95 1.3900
C94 H94 0.9500
C95 C96 1.3900
C95 H95 0.9500
C96 C97 1.3900
C96 H96 0.9500
C97 C98 1.3900
C97 H97 0.9500
C98 H98 0.9500

loop_
_geom_torsion_atom_site_label_1
_geom_torsion_atom_site_label_2
_geom_torsion_atom_site_label_3
_geom_torsion_atom_site_label_4
_geom_torsion
O1 Y1 I2 Y2 77.59(18)
O5 Y1 I2 Y2 -36.06(10)
O2 Y1 I2 Y2 39.33(10)
N2 Y1 I2 Y2 -121.35(17)
O3 Y1 I2 Y2 144.88(11)
O1 Y1 N2 P2 -4.5(3)
O5 Y1 N2 P2 108.0(3)
O2 Y1 N2 P2 40.6(4)
O3 Y1 N2 P2 -85.4(3)
I2 Y1 N2 P2 -173.50(16)
O1 Y1 N2 Si2 171.0(3)
O5 Y1 N2 Si2 -76.5(2)
O2 Y1 N2 Si2 -143.9(2)
O3 Y1 N2 Si2 90.2(3)
I2 Y1 N2 Si2 2.0(3)
Si1 N1 P1 C1 -158.3(5)
Si1 N1 P1 C8 -39.1(6)
Si1 N1 P1 C2 77.7(6)
Si2 N2 P2 C20 26.7(4)
Y1 N2 P2 C20 -158.5(3)
Si2 N2 P2 C1 147.2(3)
Y1 N2 P2 C1 -37.9(4)
Si2 N2 P2 C14 -89.4(4)
Y1 N2 P2 C14 85.4(3)
N2 P2 C1 C32 45.5(5)
C20 P2 C1 C32 166.0(4)
C14 P2 C1 C32 -78.9(4)
N2 P2 C1 P1 -146.8(3)
C20 P2 C1 P1 -26.3(4)
C14 P2 C1 P1 88.8(4)
N1 P1 C1 C32 144.6(5)
C8 P1 C1 C32 23.3(6)
C2 P1 C1 C32 -90.8(5)
N1 P1 C1 P2 -21.3(4)
C8 P1 C1 P2 -142.6(3)
C2 P1 C1 P2 103.3(4)
N1 P1 C2 C3 2.7(6)
C1 P1 C2 C3 -120.7(5)
C8 P1 C2 C3 123.4(5)
N1 P1 C2 C7 -172.2(5)
C1 P1 C2 C7 64.5(6)
C8 P1 C2 C7 -51.5(6)
C7 C2 C3 C4 0.6(9)
P1 C2 C3 C4 -174.5(5)
C2 C3 C4 C5 0.5(10)
C3 C4 C5 C6 -0.7(10)
C4 C5 C6 C7 -0.1(10)
C5 C6 C7 C2 1.3(10)
C3 C2 C7 C6 -1.5(9)
P1 C2 C7 C6 173.2(5)
N1 P1 C8 C13 99.1(5)
C1 P1 C8 C13 -140.4(5)
C2 P1 C8 C13 -22.1(6)
N1 P1 C8 C9 -71.6(5)
C1 P1 C8 C9 48.8(5)
C2 P1 C8 C9 167.1(5)
C13 C8 C9 C10 0.5(9)
P1 C8 C9 C10 171.3(5)
C8 C9 C10 C11 -0.3(9)
C9 C10 C11 C12 -0.2(10)
C10 C11 C12 C13 0.5(10)
C11 C12 C13 C8 -0.4(10)
C9 C8 C13 C12 -0.2(9)
P1 C8 C13 C12 -170.7(5)
N2 P2 C14 C15 -170.7(5)
C20 P2 C14 C15 71.9(5)
C1 P2 C14 C15 -44.6(6)
N2 P2 C14 C19 11.4(6)
C20 P2 C14 C19 -106.0(5)
C1 P2 C14 C19 137.5(5)
C19 C14 C15 C16 0.1(9)
P2 C14 C15 C16 -177.8(5)
C14 C15 C16 C17 0.3(11)
C15 C16 C17 C18 -0.2(11)
C16 C17 C18 C19 -0.3(11)
C15 C14 C19 C18 -0.6(9)
P2 C14 C19 C18 177.3(5)
C17 C18 C19 C14 0.7(10)
N2 P2 C20 C25 69.7(5)
C1 P2 C20 C25 -54.2(5)
C14 P2 C20 C25 -171.1(5)
N2 P2 C20 C21 -104.3(5)
C1 P2 C20 C21 131.8(5)
C14 P2 C20 C21 14.9(6)
C25 C20 C21 C22 -0.1(9)
P2 C20 C21 C22 174.0(5)
C20 C21 C22 C23 0.9(10)
C21 C22 C23 C24 -1.2(10)
C22 C23 C24 C25 0.5(10)
C23 C24 C25 C20 0.3(9)
C21 C20 C25 C24 -0.6(9)
P2 C20 C25 C24 -174.7(5)
P1 N1 Si1 C27 90.0(8)
P1 N1 Si1 C28 -147.4(8)
P1 N1 Si1 C26 -29.8(9)
P2 N2 Si2 C29 -71.6(4)
Y1 N2 Si2 C29 113.1(3)
P2 N2 Si2 C31 170.2(4)
Y1 N2 Si2 C31 -5.0(3)
P2 N2 Si2 C30 55.4(5)
Y1 N2 Si2 C30 -119.8(3)
P2 C1 C32 O1 7.8(6)
P1 C1 C32 O1 -159.3(4)
P2 C1 C32 C33 -170.3(4)
P1 C1 C32 C33 22.7(8)
C1 C32 O1 Y1 -79.2(6)
C33 C32 O1 Y1 99.0(5)
O5 Y1 O1 C32 -22.6(4)
O2 Y1 O1 C32 -88.0(4)
N2 Y1 O1 C32 67.7(4)
O3 Y1 O1 C32 167.2(4)
I2 Y1 O1 C32 -125.4(4)
O1 C32 C33 C34 4.3(8)
C1 C32 C33 C34 -177.6(6)
C32 C33 C34 C35 4.0(10)
C33 C34 C35 C40 120.1(7)
C33 C34 C35 C36 -62.9(9)
C40 C35 C36 O2 176.2(5)
C34 C35 C36 O2 -0.8(8)
C40 C35 C36 C37 -3.0(8)
C34 C35 C36 C37 -179.9(5)
C37 C36 O2 Y1 -86.9(5)
C35 C36 O2 Y1 94.0(5)
C37 C36 O2 Y2 74.8(7)
C35 C36 O2 Y2 -104.3(6)
O1 Y1 O2 C36 -47.1(4)
O5 Y1 O2 C36 -166.1(4)
N2 Y1 O2 C36 -92.0(4)
O3 Y1 O2 C36 32.6(4)
I2 Y1 O2 C36 111.5(4)
O1 Y1 O2 Y2 145.13(17)
O5 Y1 O2 Y2 26.15(14)
N2 Y1 O2 Y2 100.3(3)
O3 Y1 O2 Y2 -135.14(15)
I2 Y1 O2 Y2 -56.21(10)
O2 C36 C37 C38 -179.1(5)
C35 C36 C37 C38 0.0(9)
C36 C37 C38 C39 1.4(9)
C37 C38 C39 C40 0.1(10)
C38 C39 C40 C35 -3.2(10)
C36 C35 C40 C39 4.6(9)
C34 C35 C40 C39 -178.2(6)
O1 Y1 O3 C44 16.5(4)
O5 Y1 O3 C44 -134.1(5)
O2 Y1 O3 C44 -59.7(4)
N2 Y1 O3 C44 92.2(4)
I2 Y1 O3 C44 -131.2(4)
O1 Y1 O3 C41 -171.8(6)
O5 Y1 O3 C41 37.6(8)
O2 Y1 O3 C41 112.0(5)
N2 Y1 O3 C41 -96.0(5)
I2 Y1 O3 C41 40.5(5)
C44 O3 C41 C42 -19.5(8)
Y1 O3 C41 C42 167.8(5)
O3 C41 C42 C43 35.4(8)
C41 C42 C43 C44 -38.0(8)
C41 O3 C44 C43 -5.3(7)
Y1 O3 C44 C43 168.1(4)
C42 C43 C44 O3 27.3(7)
C36 O2 Y2 O4 178.1(5)
Y1 O2 Y2 O4 -18.4(3)
C36 O2 Y2 O5 170.9(5)
Y1 O2 Y2 O5 -25.54(14)
C36 O2 Y2 N4 -40.5(6)
Y1 O2 Y2 N4 123.06(18)
C36 O2 Y2 I1 65.7(5)
Y1 O2 Y2 I1 -130.71(12)
C36 O2 Y2 I2 -107.1(5)
Y1 O2 Y2 I2 56.45(10)
Y1 I2 Y2 O4 109.59(11)
Y1 I2 Y2 O2 -38.93(9)
Y1 I2 Y2 O5 34.89(9)
Y1 I2 Y2 N4 -174.84(11)
Y1 I2 Y2 I1 -61.93(6)
O4 Y2 N4 P4 -4.4(3)
O2 Y2 N4 P4 -164.2(2)
O5 Y2 N4 P4 -44.0(4)
I1 Y2 N4 P4 95.5(3)
I2 Y2 N4 P4 -102.0(3)
O4 Y2 N4 Si4 -176.3(3)
O2 Y2 N4 Si4 23.9(3)
O5 Y2 N4 Si4 144.2(2)
I1 Y2 N4 Si4 -76.3(2)
I2 Y2 N4 Si4 86.2(2)
Si3 N3 P3 C45 139.6(5)
Si3 N3 P3 C46 18.0(7)
Si3 N3 P3 C52 -100.6(6)
Si4 N4 P4 C45 -144.7(3)
Y2 N4 P4 C45 44.6(4)
Si4 N4 P4 C64 -25.6(4)
Y2 N4 P4 C64 163.7(3)
Si4 N4 P4 C58 93.4(4)
Y2 N4 P4 C58 -77.2(3)
N4 P4 C45 C76 -43.4(6)
C64 P4 C45 C76 -165.0(5)
C58 P4 C45 C76 80.7(5)
N4 P4 C45 P3 142.3(4)
C64 P4 C45 P3 20.7(5)
C58 P4 C45 P3 -93.6(4)
N3 P3 C45 C76 -140.9(5)
C46 P3 C45 C76 -18.6(6)
C52 P3 C45 C76 94.9(6)
N3 P3 C45 P4 32.7(5)
C46 P3 C45 P4 155.1(4)
C52 P3 C45 P4 -91.4(4)
N3 P3 C46 C47 69.5(6)
C45 P3 C46 C47 -53.8(6)
C52 P3 C46 C47 -167.3(5)
N3 P3 C46 C51 -99.2(6)
C45 P3 C46 C51 137.4(5)
C52 P3 C46 C51 23.9(6)
C51 C46 C47 C48 0.7(11)
P3 C46 C47 C48 -168.5(7)
C46 C47 C48 C49 1.4(13)
C47 C48 C49 C50 -2.6(14)
C48 C49 C50 C51 1.7(13)
C49 C50 C51 C46 0.5(12)
C47 C46 C51 C50 -1.7(10)
P3 C46 C51 C50 167.1(6)
N3 P3 C52 C53 23.4(6)
C45 P3 C52 C53 146.6(5)
C46 P3 C52 C53 -97.7(6)
N3 P3 C52 C57 -151.2(5)
C45 P3 C52 C57 -28.0(6)
C46 P3 C52 C57 87.6(6)
C57 C52 C53 C54 -0.4(10)
P3 C52 C53 C54 -175.2(6)
C52 C53 C54 C55 0.3(12)
C53 C54 C55 C56 0.0(12)
C54 C55 C56 C57 -0.3(11)
C55 C56 C57 C52 0.2(10)
C53 C52 C57 C56 0.1(9)
P3 C52 C57 C56 174.7(5)
N4 P4 C58 C59 166.2(5)
C45 P4 C58 C59 41.1(6)
C64 P4 C58 C59 -72.7(6)
N4 P4 C58 C63 -10.9(6)
C45 P4 C58 C63 -136.0(5)
C64 P4 C58 C63 110.2(5)
C63 C58 C59 C60 -1.2(10)
P4 C58 C59 C60 -178.3(6)
C58 C59 C60 C61 1.5(11)
C59 C60 C61 C62 -0.5(11)
C60 C61 C62 C63 -0.8(11)
C59 C58 C63 C62 -0.1(10)
P4 C58 C63 C62 176.9(5)
C61 C62 C63 C58 1.1(10)
N4 P4 C64 C69 -58.5(5)
C45 P4 C64 C69 64.8(5)
C58 P4 C64 C69 179.6(5)
N4 P4 C64 C65 119.8(5)
C45 P4 C64 C65 -116.8(5)
C58 P4 C64 C65 -2.0(6)
C69 C64 C65 C66 -0.1(9)
P4 C64 C65 C66 -178.5(5)
C64 C65 C66 C67 -0.8(10)
C65 C66 C67 C68 1.1(10)
C66 C67 C68 C69 -0.5(10)
C65 C64 C69 C68 0.7(9)
P4 C64 C69 C68 179.1(5)
C67 C68 C69 C64 -0.4(9)
P3 N3 Si3 C71 53.1(9)
P3 N3 Si3 C72 174.2(8)
P3 N3 Si3 C70 -67.8(9)
P4 N4 Si4 C74 -150.6(4)
Y2 N4 Si4 C74 20.6(4)
P4 N4 Si4 C73 -33.2(5)
Y2 N4 Si4 C73 138.0(3)
P4 N4 Si4 C75 92.5(4)
Y2 N4 Si4 C75 -96.3(3)
P4 C45 C76 O4 -12.8(7)
P3 C45 C76 O4 161.3(4)
P4 C45 C76 C77 161.8(5)
P3 C45 C76 C77 -24.0(9)
C45 C76 O4 Y2 81.6(6)
C77 C76 O4 Y2 -93.5(6)
O2 Y2 O4 C76 88.4(5)
O5 Y2 O4 C76 95.4(5)
N4 Y2 O4 C76 -62.7(5)
I1 Y2 O4 C76 -162.9(4)
I2 Y2 O4 C76 19.9(5)
O4 C76 C77 C78 -13.1(9)
C45 C76 C77 C78 172.1(7)
C76 C77 C78 C79 -8.2(12)
C77 C78 C79 C84 -114.8(8)
C77 C78 C79 C80 70.2(10)
C84 C79 C80 O5 -177.0(6)
C78 C79 C80 O5 -2.1(9)
C84 C79 C80 C81 2.0(9)
C78 C79 C80 C81 176.8(6)
C81 C80 O5 Y1 -72.7(7)
C79 C80 O5 Y1 106.3(6)
C81 C80 O5 Y2 94.0(5)
C79 C80 O5 Y2 -87.0(6)
O1 Y1 O5 C80 73.9(5)
O2 Y1 O5 C80 142.6(5)
N2 Y1 O5 C80 -4.2(5)
O3 Y1 O5 C80 -138.1(5)
I2 Y1 O5 C80 -141.1(5)
O1 Y1 O5 Y2 -94.75(17)
O2 Y1 O5 Y2 -26.05(13)
N2 Y1 O5 Y2 -172.86(15)
O3 Y1 O5 Y2 53.2(5)
I2 Y1 O5 Y2 50.28(11)
O4 Y2 O5 C80 40.0(4)
O2 Y2 O5 C80 -144.0(4)
N4 Y2 O5 C80 79.5(5)
I1 Y2 O5 C80 -59.7(4)
I2 Y2 O5 C80 139.3(4)
O4 Y2 O5 Y1 -149.97(18)
O2 Y2 O5 Y1 26.07(13)
N4 Y2 O5 Y1 -110.4(2)
I1 Y2 O5 Y1 110.30(12)
I2 Y2 O5 Y1 -50.64(11)
O5 C80 C81 C82 178.0(6)
C79 C80 C81 C82 -1.0(9)
C80 C81 C82 C83 -0.3(10)
C81 C82 C83 C84 0.6(11)
C80 C79 C84 C83 -1.7(10)
C78 C79 C84 C83 -177.0(6)
C82 C83 C84 C79 0.4(11)
C91 C86 C87 C88 0.0
C85 C86 C87 C88 -178.9(6)
C86 C87 C88 C89 0.0
C87 C88 C89 C90 0.0
C88 C89 C90 C91 0.0
C89 C90 C91 C86 0.0
C87 C86 C91 C90 0.0
C85 C86 C91 C90 178.9(6)
C98 C93 C94 C95 0.0
C92 C93 C94 C95 -178.8(6)
C93 C94 C95 C96 0.0
C94 C95 C96 C97 0.0
C95 C96 C97 C98 0.0
C96 C97 C98 C93 0.0
C94 C93 C98 C97 0.0
C92 C93 C98 C97 178.8(6)
